data_7205389
loop_
_publ_author_name
'Fang, Hua-Cai'
'Ge, Ying-Ying'
'Jia, Hong-Yang'
'Li, Shan-Shan'
'Sun, Feng'
'Zhang, Li-Guo'
'Cai, Yue-Peng'

_publ_section_title
;
 Construction of three high-dimensional supramolecular networks from
 temperature-driven conformational isomers
;
_journal_issue 1
_journal_name_full CrystEngComm
_journal_page_first 67
_journal_paper_doi 10.1039/c0ce00485e
_journal_volume 13
_journal_year 2011
_chemical_formula_moiety 'C10 H15 N9 Zn '
_chemical_formula_sum 'C10 H15 N9 Zn'
_chemical_formula_weight 326.70
_chemical_name_systematic
;
?
;
_space_group_IT_number 2
_symmetry_cell_setting triclinic
_symmetry_space_group_name_Hall '-P 1'
_symmetry_space_group_name_H-M 'P -1'
_atom_sites_solution_hydrogens geom
_atom_sites_solution_primary direct
_atom_sites_solution_secondary difmap
_audit_creation_method SHELXL-97
_cell_angle_alpha 71.216(2)
_cell_angle_beta 76.045(2)
_cell_angle_gamma 70.261(2)
_cell_formula_units_Z 2
_cell_length_a 7.2594(12)
_cell_length_b 9.3403(16)
_cell_length_c 11.835(2)
_cell_measurement_reflns_used 1795
_cell_measurement_temperature 296(2)
_cell_measurement_theta_max 25.18
_cell_measurement_theta_min 2.40
_cell_volume 707.2(2)
_computing_cell_refinement 'Bruker SAINT'
_computing_data_collection 'Bruker APEX2'
_computing_data_reduction 'Bruker SAINT'
_computing_molecular_graphics 'SHELXTL-XP (Bruker, 2004)'
_computing_publication_material SHELXL-97
_computing_structure_refinement 'SHELXL-97 (Sheldrick, 2008)'
_computing_structure_solution 'SHELXS-97 (Sheldrick, 2008)'
_diffrn_ambient_temperature 296(2)
_diffrn_measured_fraction_theta_full 0.998
_diffrn_measured_fraction_theta_max 0.998
_diffrn_measurement_device_type 'Bruker APEX-II CCD'
_diffrn_measurement_method '\f and \w scans'
_diffrn_radiation_monochromator graphite
_diffrn_radiation_source 'fine-focus sealed tube'
_diffrn_radiation_type MoK\a
_diffrn_radiation_wavelength 0.71073
_diffrn_reflns_av_R_equivalents 0.0200
_diffrn_reflns_av_sigmaI/netI 0.0368
_diffrn_reflns_limit_h_max 8
_diffrn_reflns_limit_h_min -8
_diffrn_reflns_limit_k_max 11
_diffrn_reflns_limit_k_min -11
_diffrn_reflns_limit_l_max 12
_diffrn_reflns_limit_l_min -14
_diffrn_reflns_number 3676
_diffrn_reflns_theta_full 25.19
_diffrn_reflns_theta_max 25.19
_diffrn_reflns_theta_min 1.84
_exptl_absorpt_coefficient_mu 1.742
_exptl_absorpt_correction_T_max 0.826
_exptl_absorpt_correction_T_min 0.693
_exptl_absorpt_correction_type multi-scan
_exptl_absorpt_process_details '(<i>SADABS</i>; Sheldrick, 1996)'
_exptl_crystal_colour colorless
_exptl_crystal_density_diffrn 1.534
_exptl_crystal_density_method 'not measured'
_exptl_crystal_description block
_exptl_crystal_F_000 336
_exptl_crystal_size_max 0.27
_exptl_crystal_size_mid 0.18
_exptl_crystal_size_min 0.11
_refine_diff_density_max 1.220
_refine_diff_density_min -1.192
_refine_diff_density_rms 0.065
_refine_ls_extinction_expression Fc^*^=kFc[1+0.001xFc^2^\l^3^/sin(2\q)]^-1/4^
_refine_ls_extinction_method none
_refine_ls_goodness_of_fit_ref 1.099
_refine_ls_hydrogen_treatment constr
_refine_ls_matrix_type full
_refine_ls_number_parameters 184
_refine_ls_number_reflns 2499
_refine_ls_number_restraints 0
_refine_ls_restrained_S_all 1.099
_refine_ls_R_factor_all 0.0344
_refine_ls_R_factor_gt 0.0295
_refine_ls_shift/su_max 0.001
_refine_ls_shift/su_mean 0.000
_refine_ls_structure_factor_coef Fsqd
_refine_ls_weighting_details 'calc w=1/[\s^2^(Fo^2^)+(0.0352P)^2^+0.0000P] where P=(Fo^2^+2Fc^2^)/3'
_refine_ls_weighting_scheme calc
_refine_ls_wR_factor_gt 0.0709
_refine_ls_wR_factor_ref 0.0734
_reflns_number_gt 2206
_reflns_number_total 2555
_reflns_threshold_expression >2sigma(I)
_cod_data_source_file C0CE00485E.TXT
_cod_data_source_block 1
_cod_original_formula_sum 'C10 H15 N9 Zn '
_cod_database_code 7205389

loop_
_symmetry_equiv_pos_as_xyz
'x, y, z'
'-x, -y, -z'

loop_
_atom_site_label
_atom_site_type_symbol
_atom_site_fract_x
_atom_site_fract_y
_atom_site_fract_z
_atom_site_U_iso_or_equiv
_atom_site_adp_type
_atom_site_occupancy
_atom_site_symmetry_multiplicity
_atom_site_calc_flag
_atom_site_refinement_flags
_atom_site_disorder_assembly
_atom_site_disorder_group
C1 C 0.7403(6) 0.6745(4) 0.3566(3) 0.0507(9) Uani 1 1 d . . .
H1 H 0.6046 0.7029 0.3563 0.061 Uiso 1 1 calc R . .
C2 C 0.8146(7) 0.7618(5) 0.4002(4) 0.0576(10) Uani 1 1 d . . .
H2 H 0.7304 0.8469 0.4287 0.069 Uiso 1 1 calc R . .
C3 C 1.0137(7) 0.7203(5) 0.4003(4) 0.0578(10) Uani 1 1 d . . .
H3 H 1.0671 0.7779 0.4281 0.069 Uiso 1 1 calc R . .
C4 C 1.1354(6) 0.5920(5) 0.3590(3) 0.0510(9) Uani 1 1 d . . .
H4 H 1.2713 0.5612 0.3592 0.061 Uiso 1 1 calc R . .
C5 C 1.0510(5) 0.5114(4) 0.3176(3) 0.0418(8) Uani 1 1 d . . .
C6 C 1.1677(5) 0.3717(4) 0.2729(3) 0.0451(8) Uani 1 1 d . . .
H6 H 1.3028 0.3309 0.2762 0.054 Uiso 1 1 calc R . .
C7 C 1.1835(5) 0.1716(4) 0.1821(4) 0.0491(9) Uani 1 1 d . . .
H7A H 1.2761 0.0947 0.2345 0.059 Uiso 1 1 calc R . .
H7B H 1.2565 0.2031 0.1026 0.059 Uiso 1 1 calc R . .
C8 C 1.0287(5) 0.1011(4) 0.1751(4) 0.0489(9) Uani 1 1 d . . .
H8A H 1.0874 0.0270 0.1259 0.059 Uiso 1 1 calc R . .
H8B H 0.9831 0.0437 0.2555 0.059 Uiso 1 1 calc R . .
C9 C 0.9127(6) 0.2976(5) -0.0054(3) 0.0592(10) Uani 1 1 d . . .
H9A H 1.0139 0.3469 -0.0144 0.089 Uiso 1 1 calc R . .
H9B H 0.7982 0.3756 -0.0363 0.089 Uiso 1 1 calc R . .
H9C H 0.9610 0.2187 -0.0494 0.089 Uiso 1 1 calc R . .
C10 C 0.6973(6) 0.1544(5) 0.1361(4) 0.0618(11) Uani 1 1 d . . .
H10A H 0.7400 0.0779 0.0901 0.093 Uiso 1 1 calc R . .
H10B H 0.5841 0.2363 0.1069 0.093 Uiso 1 1 calc R . .
H10C H 0.6627 0.1043 0.2196 0.093 Uiso 1 1 calc R . .
N1 N 0.8557(4) 0.5516(3) 0.3149(3) 0.0427(7) Uani 1 1 d . . .
N2 N 1.0816(4) 0.3090(3) 0.2303(2) 0.0393(6) Uani 1 1 d . . .
N3 N 0.8590(4) 0.2234(3) 0.1231(3) 0.0408(6) Uani 1 1 d . . .
N4 N 0.6054(5) 0.5681(4) 0.1224(3) 0.0648(10) Uani 1 1 d . . .
N5 N 0.5371(6) 0.6975(4) 0.1311(4) 0.0753(8) Uani 1 1 d . . .
N6 N 0.4689(6) 0.8257(4) 0.1327(4) 0.0753(8) Uani 1 1 d . . .
N7 N 0.6169(5) 0.2926(5) 0.3775(3) 0.0654(10) Uani 1 1 d U . .
N8 N 0.6688(5) 0.1772(4) 0.4542(3) 0.0513(8) Uani 1 1 d U . .
N9 N 0.7092(7) 0.0665(5) 0.5317(4) 0.0843(12) Uani 1 1 d . . .
Zn1 Zn 0.77624(5) 0.39614(4) 0.23295(4) 0.03990(18) Uani 1 1 d . . .

loop_
_atom_site_aniso_label
_atom_site_aniso_U_11
_atom_site_aniso_U_22
_atom_site_aniso_U_33
_atom_site_aniso_U_23
_atom_site_aniso_U_13
_atom_site_aniso_U_12
C1 0.050(2) 0.053(2) 0.048(2) -0.0170(17) -0.0115(17) -0.0066(17)
C2 0.075(3) 0.047(2) 0.052(2) -0.0149(18) -0.013(2) -0.015(2)
C3 0.080(3) 0.058(2) 0.050(2) -0.0118(19) -0.015(2) -0.036(2)
C4 0.051(2) 0.061(2) 0.048(2) -0.0104(18) -0.0125(17) -0.0247(19)
C5 0.0392(19) 0.049(2) 0.0363(18) -0.0043(15) -0.0094(14) -0.0155(15)
C6 0.0311(17) 0.054(2) 0.047(2) -0.0122(17) -0.0079(15) -0.0074(15)
C7 0.0328(18) 0.049(2) 0.062(2) -0.0213(18) -0.0090(16) 0.0014(15)
C8 0.045(2) 0.0346(18) 0.062(2) -0.0132(16) -0.0091(17) -0.0029(15)
C9 0.063(3) 0.063(2) 0.048(2) -0.0178(19) -0.0060(19) -0.012(2)
C10 0.050(2) 0.067(3) 0.082(3) -0.031(2) -0.010(2) -0.023(2)
N1 0.0397(16) 0.0477(16) 0.0445(17) -0.0171(13) -0.0116(13) -0.0089(13)
N2 0.0333(15) 0.0404(15) 0.0431(16) -0.0105(12) -0.0079(12) -0.0079(12)
N3 0.0357(15) 0.0399(15) 0.0476(17) -0.0137(13) -0.0066(12) -0.0092(12)
N4 0.067(2) 0.051(2) 0.078(2) -0.0217(18) -0.0400(19) 0.0069(17)
N5 0.086(2) 0.0550(15) 0.0743(17) -0.0227(14) -0.0345(15) 0.0143(14)
N6 0.086(2) 0.0550(15) 0.0743(17) -0.0227(14) -0.0345(15) 0.0143(14)
N7 0.0458(19) 0.078(2) 0.059(2) -0.0079(19) 0.0024(16) -0.0170(18)
N8 0.0474(18) 0.067(2) 0.050(2) -0.0281(18) -0.0022(15) -0.0215(16)
N9 0.102(3) 0.073(3) 0.073(3) -0.009(2) -0.018(2) -0.024(2)
Zn1 0.0290(2) 0.0409(3) 0.0476(3) -0.01291(18) -0.00812(16) -0.00420(16)

loop_
_atom_type_symbol
_atom_type_description
_atom_type_scat_dispersion_real
_atom_type_scat_dispersion_imag
_atom_type_scat_source
C C 0.0033 0.0016 'International Tables Vol C Tables 4.2.6.8 and 6.1.1.4'
H H 0.0000 0.0000 'International Tables Vol C Tables 4.2.6.8 and 6.1.1.4'
N N 0.0061 0.0033 'International Tables Vol C Tables 4.2.6.8 and 6.1.1.4'
Zn Zn 0.2839 1.4301 'International Tables Vol C Tables 4.2.6.8 and 6.1.1.4'

loop_
_geom_angle_atom_site_label_1
_geom_angle_atom_site_label_2
_geom_angle_atom_site_label_3
_geom_angle
_geom_angle_site_symmetry_1
_geom_angle_site_symmetry_3
_geom_angle_publ_flag
N1 C1 C2 122.6(4) . . ?
N1 C1 H1 118.7 . . ?
C2 C1 H1 118.7 . . ?
C3 C2 C1 118.7(4) . . ?
C3 C2 H2 120.7 . . ?
C1 C2 H2 120.7 . . ?
C2 C3 C4 119.6(4) . . ?
C2 C3 H3 120.2 . . ?
C4 C3 H3 120.2 . . ?
C5 C4 C3 118.3(4) . . ?
C5 C4 H4 120.8 . . ?
C3 C4 H4 120.8 . . ?
N1 C5 C4 123.1(3) . . ?
N1 C5 C6 114.4(3) . . ?
C4 C5 C6 122.6(3) . . ?
N2 C6 C5 118.9(3) . . ?
N2 C6 H6 120.5 . . ?
C5 C6 H6 120.5 . . ?
N2 C7 C8 107.8(3) . . ?
N2 C7 H7A 110.1 . . ?
C8 C7 H7A 110.1 . . ?
N2 C7 H7B 110.1 . . ?
C8 C7 H7B 110.1 . . ?
H7A C7 H7B 108.5 . . ?
N3 C8 C7 111.5(3) . . ?
N3 C8 H8A 109.3 . . ?
C7 C8 H8A 109.3 . . ?
N3 C8 H8B 109.3 . . ?
C7 C8 H8B 109.3 . . ?
H8A C8 H8B 108.0 . . ?
N3 C9 H9A 109.5 . . ?
N3 C9 H9B 109.5 . . ?
H9A C9 H9B 109.5 . . ?
N3 C9 H9C 109.5 . . ?
H9A C9 H9C 109.5 . . ?
H9B C9 H9C 109.5 . . ?
N3 C10 H10A 109.5 . . ?
N3 C10 H10B 109.5 . . ?
H10A C10 H10B 109.5 . . ?
N3 C10 H10C 109.5 . . ?
H10A C10 H10C 109.5 . . ?
H10B C10 H10C 109.5 . . ?
C1 N1 C5 117.7(3) . . ?
C1 N1 Zn1 129.9(3) . . ?
C5 N1 Zn1 112.4(2) . . ?
C6 N2 C7 123.4(3) . . ?
C6 N2 Zn1 119.5(2) . . ?
C7 N2 Zn1 117.1(2) . . ?
C9 N3 C8 111.9(3) . . ?
C9 N3 C10 108.9(3) . . ?
C8 N3 C10 110.1(3) . . ?
C9 N3 Zn1 111.1(2) . . ?
C8 N3 Zn1 103.1(2) . . ?
C10 N3 Zn1 111.8(2) . . ?
N5 N4 Zn1 124.7(3) . . ?
N6 N5 N4 176.0(5) . . ?
N8 N7 Zn1 129.4(3) . . ?
N9 N8 N7 176.4(4) . . ?
N4 Zn1 N7 111.42(16) . . ?
N4 Zn1 N2 133.47(14) . . ?
N7 Zn1 N2 115.08(13) . . ?
N4 Zn1 N3 95.57(12) . . ?
N7 Zn1 N3 100.38(14) . . ?
N2 Zn1 N3 77.94(10) . . ?
N4 Zn1 N1 96.79(12) . . ?
N7 Zn1 N1 99.00(14) . . ?
N2 Zn1 N1 74.76(10) . . ?
N3 Zn1 N1 151.32(11) . . ?

loop_
_geom_bond_atom_site_label_1
_geom_bond_atom_site_label_2
_geom_bond_distance
_geom_bond_site_symmetry_2
_geom_bond_publ_flag
C1 N1 1.333(5) . ?
C1 C2 1.387(6) . ?
C1 H1 0.9300 . ?
C2 C3 1.364(6) . ?
C2 H2 0.9300 . ?
C3 C4 1.382(6) . ?
C3 H3 0.9300 . ?
C4 C5 1.369(5) . ?
C4 H4 0.9300 . ?
C5 N1 1.344(4) . ?
C5 C6 1.477(5) . ?
C6 N2 1.256(4) . ?
C6 H6 0.9300 . ?
C7 N2 1.465(4) . ?
C7 C8 1.511(5) . ?
C7 H7A 0.9700 . ?
C7 H7B 0.9700 . ?
C8 N3 1.471(4) . ?
C8 H8A 0.9700 . ?
C8 H8B 0.9700 . ?
C9 N3 1.471(5) . ?
C9 H9A 0.9600 . ?
C9 H9B 0.9600 . ?
C9 H9C 0.9600 . ?
C10 N3 1.475(5) . ?
C10 H10A 0.9600 . ?
C10 H10B 0.9600 . ?
C10 H10C 0.9600 . ?
N1 Zn1 2.264(3) . ?
N2 Zn1 2.083(3) . ?
N3 Zn1 2.230(3) . ?
N4 N5 1.169(5) . ?
N4 Zn1 1.978(3) . ?
N5 N6 1.136(5) . ?
N7 N8 1.178(5) . ?
N7 Zn1 1.984(3) . ?
N8 N9 1.145(5) . ?

loop_
_geom_torsion_atom_site_label_1
_geom_torsion_atom_site_label_2
_geom_torsion_atom_site_label_3
_geom_torsion_atom_site_label_4
_geom_torsion
_geom_torsion_site_symmetry_1
_geom_torsion_site_symmetry_2
_geom_torsion_site_symmetry_3
_geom_torsion_site_symmetry_4
_geom_torsion_publ_flag
N1 C1 C2 C3 0.1(6) . . . . ?
C1 C2 C3 C4 -0.9(6) . . . . ?
C2 C3 C4 C5 0.7(6) . . . . ?
C3 C4 C5 N1 0.3(6) . . . . ?
C3 C4 C5 C6 -179.3(3) . . . . ?
N1 C5 C6 N2 4.2(5) . . . . ?
C4 C5 C6 N2 -176.2(3) . . . . ?
N2 C7 C8 N3 45.2(4) . . . . ?
C2 C1 N1 C5 0.9(5) . . . . ?
C2 C1 N1 Zn1 -177.4(3) . . . . ?
C4 C5 N1 C1 -1.1(5) . . . . ?
C6 C5 N1 C1 178.5(3) . . . . ?
C4 C5 N1 Zn1 177.5(3) . . . . ?
C6 C5 N1 Zn1 -2.9(4) . . . . ?
C5 C6 N2 C7 179.2(3) . . . . ?
C5 C6 N2 Zn1 -3.3(4) . . . . ?
C8 C7 N2 C6 163.1(3) . . . . ?
C8 C7 N2 Zn1 -14.5(4) . . . . ?
C7 C8 N3 C9 68.2(4) . . . . ?
C7 C8 N3 C10 -170.7(3) . . . . ?
C7 C8 N3 Zn1 -51.2(3) . . . . ?
Zn1 N4 N5 N6 163(8) . . . . ?
Zn1 N7 N8 N9 176(7) . . . . ?
N5 N4 Zn1 N7 85.1(5) . . . . ?
N5 N4 Zn1 N2 -92.8(5) . . . . ?
N5 N4 Zn1 N3 -171.5(4) . . . . ?
N5 N4 Zn1 N1 -17.4(5) . . . . ?
N8 N7 Zn1 N4 171.1(4) . . . . ?
N8 N7 Zn1 N2 -10.6(5) . . . . ?
N8 N7 Zn1 N3 70.9(4) . . . . ?
N8 N7 Zn1 N1 -87.9(4) . . . . ?
C6 N2 Zn1 N4 86.1(3) . . . . ?
C7 N2 Zn1 N4 -96.2(3) . . . . ?
C6 N2 Zn1 N7 -91.7(3) . . . . ?
C7 N2 Zn1 N7 85.9(3) . . . . ?
C6 N2 Zn1 N3 172.3(3) . . . . ?
C7 N2 Zn1 N3 -10.0(2) . . . . ?
C6 N2 Zn1 N1 1.2(3) . . . . ?
C7 N2 Zn1 N1 178.9(3) . . . . ?
C9 N3 Zn1 N4 45.4(3) . . . . ?
C8 N3 Zn1 N4 165.4(2) . . . . ?
C10 N3 Zn1 N4 -76.4(3) . . . . ?
C9 N3 Zn1 N7 158.5(3) . . . . ?
C8 N3 Zn1 N7 -81.6(2) . . . . ?
C10 N3 Zn1 N7 36.6(3) . . . . ?
C9 N3 Zn1 N2 -87.9(2) . . . . ?
C8 N3 Zn1 N2 32.1(2) . . . . ?
C10 N3 Zn1 N2 150.3(3) . . . . ?
C9 N3 Zn1 N1 -69.8(3) . . . . ?
C8 N3 Zn1 N1 50.2(3) . . . . ?
C10 N3 Zn1 N1 168.4(3) . . . . ?
C1 N1 Zn1 N4 46.2(3) . . . . ?
C5 N1 Zn1 N4 -132.2(3) . . . . ?
C1 N1 Zn1 N7 -66.9(3) . . . . ?
C5 N1 Zn1 N7 114.8(2) . . . . ?
C1 N1 Zn1 N2 179.5(3) . . . . ?
C5 N1 Zn1 N2 1.1(2) . . . . ?
C1 N1 Zn1 N3 161.1(3) . . . . ?
C5 N1 Zn1 N3 -17.2(4) . . . . ?
